data_4333258
loop_
_publ_author_name
'Chen, Chih-Yuan'
'Cheng, Pi-Yun'
'Wu, Hsin-Hsuan'
'Lee, Hon Man'

_publ_section_title
;
 Conformational Effect of 2,6-Bis(imidazol-1-yl)pyridine on the
 Self-Assembly of 1D Coordination Chains:&#x00A0; Spontaneous Resolution,
 Supramolecular Isomerism, and Structural Transformation
;
_journal_issue 14
_journal_name_full 'Inorganic Chemistry'
_journal_page_first 5691
_journal_page_last 5699
_journal_paper_doi 10.1021/ic700428e
_journal_volume 46
_journal_year 2007
_chemical_formula_moiety 'C11 H9 Br2 N5 Zn, 0.25(O)'
_chemical_formula_sum 'C11 H9 Br2 N5 O0.25 Zn'
_chemical_formula_weight 440.42
_space_group_IT_number 152
_symmetry_cell_setting rhombohedral
_symmetry_Int_Tables_number 152
_symmetry_space_group_name_Hall 'P 31 2"'
_symmetry_space_group_name_H-M 'P 31 2 1'
_atom_sites_solution_hydrogens geom
_atom_sites_solution_primary direct
_atom_sites_solution_secondary difmap
_audit_creation_method SHELXL-97
_cell_angle_alpha 90.00
_cell_angle_beta 90.00
_cell_angle_gamma 120.00
_cell_formula_units_Z 6
_cell_length_a 9.72760(10)
_cell_length_b 9.72760(10)
_cell_length_c 25.7448(5)
_cell_measurement_temperature 150(2)
_cell_volume 2109.75(5)
_computing_cell_refinement 'APEX2 v1.0-22'
_computing_data_collection 'APEX2 v1.0-22 (Bruker, 2004)'
_computing_data_reduction 'APEX2 v1.0-22'
_computing_molecular_graphics 'SHELXTL 5.1'
_computing_publication_material 'SHELXTL 5.1'
_computing_structure_refinement 'SHELXTL 5.1'
_computing_structure_solution 'SHELXTL 5.1 (Sheldrick, 1998)'
_diffrn_ambient_temperature 150(2)
_diffrn_measured_fraction_theta_full 1.000
_diffrn_measured_fraction_theta_max 1.000
_diffrn_measurement_device_type 'Bruker SMART APEX II'
_diffrn_measurement_method \w
_diffrn_radiation_monochromator graphite
_diffrn_radiation_probe x-ray
_diffrn_radiation_type MoK\a
_diffrn_radiation_wavelength 0.71073
_diffrn_reflns_av_R_equivalents 0.0272
_diffrn_reflns_av_sigmaI/netI 0.0448
_diffrn_reflns_limit_h_max 11
_diffrn_reflns_limit_h_min -13
_diffrn_reflns_limit_k_max 13
_diffrn_reflns_limit_k_min -11
_diffrn_reflns_limit_l_max 29
_diffrn_reflns_limit_l_min -34
_diffrn_reflns_number 11132
_diffrn_reflns_theta_full 28.68
_diffrn_reflns_theta_max 28.68
_diffrn_reflns_theta_min 2.37
_diffrn_source 'fine-focus sealed tube'
_diffrn_standards_decay_% 0
_diffrn_standards_interval_count 0
_diffrn_standards_interval_time 0
_diffrn_standards_number 0
_exptl_absorpt_coefficient_mu 7.422
_exptl_absorpt_correction_T_max 0.4087
_exptl_absorpt_correction_T_min 0.2652
_exptl_absorpt_correction_type multi-scan
_exptl_absorpt_process_details 'SADABS 2.10 (Sheldrick, 2003)'
_exptl_crystal_colour colorless
_exptl_crystal_density_diffrn 2.080
_exptl_crystal_density_method 'not measured'
_exptl_crystal_description prism
_exptl_crystal_F_000 1272
_exptl_crystal_size_max 0.21
_exptl_crystal_size_mid 0.18
_exptl_crystal_size_min 0.12
_refine_diff_density_max 0.455
_refine_diff_density_min -0.425
_refine_diff_density_rms 0.084
_refine_ls_abs_structure_details 'Flack H D (1983), Acta Cryst. A39, 876-881'
_refine_ls_abs_structure_Flack 0.015(9)
_refine_ls_extinction_method none
_refine_ls_goodness_of_fit_ref 0.999
_refine_ls_hydrogen_treatment noref
_refine_ls_matrix_type full
_refine_ls_number_parameters 177
_refine_ls_number_reflns 3614
_refine_ls_number_restraints 0
_refine_ls_restrained_S_all 0.999
_refine_ls_R_factor_all 0.0321
_refine_ls_R_factor_gt 0.0250
_refine_ls_shift/su_max 0.001
_refine_ls_shift/su_mean 0.000
_refine_ls_structure_factor_coef Fsqd
_refine_ls_weighting_details 'calc w=1/[\s^2^(Fo^2^)+(0.0198P)^2^+0.0000P] where P=(Fo^2^+2Fc^2^)/3'
_refine_ls_weighting_scheme calc
_refine_ls_wR_factor_gt 0.0483
_refine_ls_wR_factor_ref 0.0494
_reflns_number_gt 3217
_reflns_number_total 3614
_reflns_threshold_expression I>2\s
_cod_data_source_file ic700428esup1.cif
_cod_data_source_block 2b
_cod_database_code 4333258

loop_
_symmetry_equiv_pos_as_xyz
'x, y, z'
'-y, x-y, z+1/3'
'-x+y, -x, z+2/3'
'y, x, -z'
'x-y, -y, -z+2/3'
'-x, -x+y, -z+1/3'

loop_
_atom_site_label
_atom_site_type_symbol
_atom_site_fract_x
_atom_site_fract_y
_atom_site_fract_z
_atom_site_U_iso_or_equiv
_atom_site_adp_type
_atom_site_occupancy
_atom_site_symmetry_multiplicity
_atom_site_calc_flag
_atom_site_refinement_flags
Br1 Br 0.34169(4) 0.75386(4) 0.074607(10) 0.02163(8) Uani 1 1 d .
Br2 Br 0.72296(4) 0.78476(4) 0.144697(10) 0.02538(9) Uani 1 1 d .
C1 C -0.2927(4) 0.0036(4) 0.41587(9) 0.0159(6) Uani 1 1 d .
C2 C -0.4304(4) 0.1107(4) 0.39275(11) 0.0243(7) Uani 1 1 d .
C3 C -0.2908(4) 0.1929(4) 0.36802(10) 0.0211(7) Uani 1 1 d .
C4 C 0.3031(4) 0.4495(4) 0.22634(10) 0.0206(7) Uani 1 1 d .
C5 C 0.1029(4) 0.4895(4) 0.24362(10) 0.0226(7) Uani 1 1 d .
C6 C 0.1803(4) 0.5713(4) 0.20027(10) 0.0227(7) Uani 1 1 d .
C7 C 0.1419(4) 0.3119(4) 0.30472(9) 0.0166(7) Uani 1 1 d .
C8 C 0.2474(4) 0.2720(4) 0.32560(10) 0.0239(7) Uani 1 1 d .
C9 C 0.1982(4) 0.1786(5) 0.36998(12) 0.0304(8) Uani 1 1 d .
C10 C 0.0512(4) 0.1296(4) 0.39093(10) 0.0225(7) Uani 1 1 d .
C11 C -0.0463(4) 0.1725(4) 0.36544(9) 0.0149(6) Uani 1 1 d .
H1 H -0.2597 -0.0625 0.4295 0.050 Uiso 1 1 d .
H2 H -0.5353 0.1222 0.3916 0.050 Uiso 1 1 d .
H3 H -0.2321 0.2865 0.3448 0.050 Uiso 1 1 d .
H4 H 0.3818 0.4219 0.2297 0.050 Uiso 1 1 d .
H5 H 0.0140 0.4850 0.2617 0.050 Uiso 1 1 d .
H6 H 0.1603 0.6421 0.1784 0.050 Uiso 1 1 d .
H8 H 0.3376 0.2930 0.3075 0.050 Uiso 1 1 d .
H9 H 0.2610 0.1379 0.3824 0.050 Uiso 1 1 d .
H10 H 0.0001 0.0541 0.4138 0.050 Uiso 1 1 d .
N1 N -0.2021(3) 0.1248(3) 0.38294(8) 0.0135(5) Uani 1 1 d .
N2 N -0.4327(3) -0.0092(3) 0.42263(8) 0.0160(5) Uani 1 1 d .
N3 N 0.3051(3) 0.5463(3) 0.18978(8) 0.0178(5) Uani 1 1 d .
N4 N 0.1816(3) 0.4124(3) 0.25993(8) 0.0166(5) Uani 1 1 d .
N5 N -0.0031(3) 0.2634(3) 0.32276(8) 0.0147(5) Uani 1 1 d .
O1 O -0.1506(15) -0.1506(15) 0.5000 0.150(5) Uani 0.50 2 d SP
Zn1 Zn 0.44715(4) 0.62575(4) 0.126932(11) 0.01601(8) Uani 1 1 d .

loop_
_atom_site_aniso_label
_atom_site_aniso_U_11
_atom_site_aniso_U_22
_atom_site_aniso_U_33
_atom_site_aniso_U_23
_atom_site_aniso_U_13
_atom_site_aniso_U_12
Br1 0.02238(19) 0.01887(17) 0.02313(13) 0.00216(11) -0.00140(13) 0.00993(15)
Br2 0.01702(17) 0.0278(2) 0.02535(14) -0.00733(13) -0.00064(12) 0.00676(15)
C1 0.0159(17) 0.0173(17) 0.0143(11) 0.0001(11) 0.0010(11) 0.0082(14)
C2 0.0172(18) 0.027(2) 0.0324(15) 0.0092(14) 0.0044(13) 0.0144(16)
C3 0.0187(18) 0.0231(18) 0.0224(13) 0.0057(12) 0.0021(12) 0.0113(16)
C4 0.0200(18) 0.0241(18) 0.0188(12) 0.0014(12) 0.0047(12) 0.0120(15)
C5 0.0213(18) 0.028(2) 0.0240(13) 0.0046(13) 0.0037(12) 0.0162(16)
C6 0.0193(17) 0.027(2) 0.0237(13) 0.0042(13) 0.0020(12) 0.0127(16)
C7 0.0176(17) 0.0158(16) 0.0146(12) -0.0013(11) 0.0041(11) 0.0070(14)
C8 0.0218(19) 0.034(2) 0.0230(13) 0.0062(13) 0.0059(12) 0.0196(17)
C9 0.024(2) 0.044(2) 0.0329(16) 0.0151(15) 0.0090(14) 0.0250(19)
C10 0.0169(17) 0.0266(19) 0.0242(13) 0.0090(12) 0.0063(12) 0.0110(15)
C11 0.0133(17) 0.0158(17) 0.0156(11) -0.0029(10) -0.0006(10) 0.0072(14)
N1 0.0128(13) 0.0133(14) 0.0128(10) 0.0017(9) 0.0018(9) 0.0052(11)
N2 0.0122(14) 0.0178(14) 0.0154(10) 0.0004(9) -0.0004(9) 0.0055(12)
N3 0.0160(14) 0.0194(15) 0.0181(10) 0.0016(10) 0.0026(10) 0.0090(12)
N4 0.0170(14) 0.0194(14) 0.0164(10) 0.0020(9) 0.0033(10) 0.0113(12)
N5 0.0131(13) 0.0142(14) 0.0155(10) -0.0004(9) 0.0009(9) 0.0059(11)
O1 0.155(10) 0.155(10) 0.130(10) 0.017(5) -0.017(5) 0.069(12)
Zn1 0.0172(2) 0.01385(19) 0.01493(13) 0.00017(13) 0.00273(13) 0.00623(15)

loop_
_atom_type_symbol
_atom_type_description
_atom_type_scat_dispersion_real
_atom_type_scat_dispersion_imag
_atom_type_scat_source
C C 0.0033 0.0016 'International Tables Vol C Tables 4.2.6.8 and 6.1.1.4'
H H 0.0000 0.0000 'International Tables Vol C Tables 4.2.6.8 and 6.1.1.4'
N N 0.0061 0.0033 'International Tables Vol C Tables 4.2.6.8 and 6.1.1.4'
O O 0.0106 0.0060 'International Tables Vol C Tables 4.2.6.8 and 6.1.1.4'
Zn Zn 0.2839 1.4301 'International Tables Vol C Tables 4.2.6.8 and 6.1.1.4'
Br Br -0.2901 2.4595 'International Tables Vol C Tables 4.2.6.8 and 6.1.1.4'

loop_
_geom_angle_atom_site_label_1
_geom_angle_atom_site_label_2
_geom_angle_atom_site_label_3
_geom_angle
_geom_angle_site_symmetry_1
_geom_angle_site_symmetry_3
N2 C1 N1 110.9(3) . .
N2 C1 H1 126.1 . .
N1 C1 H1 122.8 . .
C3 C2 N2 110.5(3) . .
C3 C2 H2 130.6 . .
N2 C2 H2 118.9 . .
C2 C3 N1 105.7(2) . .
C2 C3 H3 140.8 . .
N1 C3 H3 113.3 . .
N3 C4 N4 110.0(3) . .
N3 C4 H4 123.2 . .
N4 C4 H4 126.4 . .
C6 C5 N4 105.9(3) . .
C6 C5 H5 130.2 . .
N4 C5 H5 124.0 . .
C5 C6 N3 109.7(3) . .
C5 C6 H6 129.5 . .
N3 C6 H6 120.8 . .
N5 C7 C8 125.0(3) . .
N5 C7 N4 113.5(2) . .
C8 C7 N4 121.5(3) . .
C7 C8 C9 116.4(3) . .
C7 C8 H8 120.1 . .
C9 C8 H8 122.7 . .
C10 C9 C8 120.7(3) . .
C10 C9 H9 120.4 . .
C8 C9 H9 118.3 . .
C9 C10 C11 117.6(3) . .
C9 C10 H10 127.7 . .
C11 C10 H10 112.7 . .
N5 C11 C10 123.7(3) . .
N5 C11 N1 114.1(2) . .
C10 C11 N1 122.3(2) . .
C1 N1 C3 107.5(2) . .
C1 N1 C11 127.3(2) . .
C3 N1 C11 125.2(2) . .
C1 N2 C2 105.4(2) . .
C1 N2 Zn1 129.5(2) . 2
C2 N2 Zn1 124.7(2) . 2
C4 N3 C6 106.5(2) . .
C4 N3 Zn1 127.4(2) . .
C6 N3 Zn1 125.83(19) . .
C4 N4 C5 107.9(2) . .
C4 N4 C7 126.4(2) . .
C5 N4 C7 125.6(2) . .
C7 N5 C11 116.6(2) . .
N3 Zn1 N2 106.93(10) . 3_554
N3 Zn1 Br2 115.45(7) . .
N2 Zn1 Br2 105.31(7) 3_554 .
N3 Zn1 Br1 105.19(7) . .
N2 Zn1 Br1 109.59(6) 3_554 .
Br2 Zn1 Br1 114.127(17) . .

loop_
_geom_bond_atom_site_label_1
_geom_bond_atom_site_label_2
_geom_bond_distance
_geom_bond_site_symmetry_2
Br1 Zn1 2.3871(4) .
Br2 Zn1 2.3769(5) .
C1 N2 1.315(4) .
C1 N1 1.359(4) .
C1 H1 0.9200 .
C2 C3 1.343(4) .
C2 N2 1.388(4) .
C2 H2 1.0810 .
C3 N1 1.380(4) .
C3 H3 0.9961 .
C4 N3 1.324(4) .
C4 N4 1.360(4) .
C4 H4 0.9340 .
C5 C6 1.359(4) .
C5 N4 1.377(4) .
C5 H5 0.9635 .
C6 N3 1.379(4) .
C6 H6 0.9812 .
C7 N5 1.328(4) .
C7 C8 1.375(4) .
C7 N4 1.434(3) .
C8 C9 1.387(4) .
C8 H8 0.9216 .
C9 C10 1.371(4) .
C9 H9 0.9352 .
C10 C11 1.379(4) .
C10 H10 0.8765 .
C11 N5 1.340(3) .
C11 N1 1.418(4) .
N2 Zn1 2.021(2) 2
N3 Zn1 2.014(2) .
Zn1 N2 2.021(2) 3_554
